data_1519934
loop_
_publ_author_name
'Armbruster, T.'
'Lazic, B.'
'Galuskina, I. O.'
'Galuskin, E. V.'
'Gnos, E.'
'Marzec, K. M.'
'Gazeev, V. M.'

_publ_section_title
;
Trabzonite, Ca4[Si3O9(OH)]OH: crystal structure, revised formula, new
occurrence and relation to killalaite
;
_journal_issue 3
_journal_name_full 'Mineralogical Magazine'
_journal_page_first 455
_journal_page_last 472
_journal_paper_doi 10.1180/minmag.2012.076.3.02
_journal_volume 76
_journal_year 2012
_chemical_formula_sum 'Ca3.22 H2 O8 Si2'
_chemical_formula_weight 315.45
_chemical_name_mineral killalaite
_space_group_crystal_system monoclinic
_space_group_IT_number 11
_space_group_name_Hall '-P 2yb'
_space_group_name_H-M_alt 'P 1 21/m 1'
_atom_sites_solution_hydrogens geom
_atom_sites_solution_primary direct
_atom_sites_solution_secondary difmap
_audit_creation_method SHELXL-97
_cell_angle_alpha 90.000(5)
_cell_angle_beta 97.692(5)
_cell_angle_gamma 90.000(5)
_cell_formula_units_Z 4
_cell_length_a 6.824(5)
_cell_length_b 15.465(5)
_cell_length_c 6.839(5)
_cell_measurement_temperature 293(2)
_cell_volume 715.2(8)
_computing_structure_refinement 'SHELXL-97 (Sheldrick, 1997)'
_computing_structure_solution 'SHELXS-97 (Sheldrick, 1990)'
_database_code_amcsd 0018997
_diffrn_ambient_temperature 293(2)
_diffrn_measured_fraction_theta_full 0.902
_diffrn_measured_fraction_theta_max 0.902
_diffrn_radiation_monochromator graphite
_diffrn_radiation_source 'fine-focus sealed tube'
_diffrn_radiation_type MoK\a
_diffrn_radiation_wavelength 0.71073
_diffrn_reflns_av_R_equivalents 0.0632
_diffrn_reflns_av_sigmaI/netI 0.0904
_diffrn_reflns_limit_h_max 9
_diffrn_reflns_limit_h_min -7
_diffrn_reflns_limit_k_max 19
_diffrn_reflns_limit_k_min -22
_diffrn_reflns_limit_l_max 8
_diffrn_reflns_limit_l_min -9
_diffrn_reflns_number 4987
_diffrn_reflns_theta_full 30.54
_diffrn_reflns_theta_max 30.54
_diffrn_reflns_theta_min 3.01
_exptl_absorpt_coefficient_mu 2.819
_exptl_crystal_density_diffrn 2.929
_exptl_crystal_density_method 'not measured'
_exptl_crystal_F_000 634
_refine_diff_density_max 1.541
_refine_diff_density_min -1.169
_refine_diff_density_rms 0.276
_refine_ls_extinction_method none
_refine_ls_goodness_of_fit_ref 1.005
_refine_ls_hydrogen_treatment mixed
_refine_ls_matrix_type full
_refine_ls_number_parameters 139
_refine_ls_number_reflns 2035
_refine_ls_number_restraints 3
_refine_ls_restrained_S_all 1.004
_refine_ls_R_factor_all 0.1082
_refine_ls_R_factor_gt 0.0761
_refine_ls_shift/su_max 0.000
_refine_ls_shift/su_mean 0.000
_refine_ls_structure_factor_coef Fsqd
_refine_ls_weighting_details 'w=1/[\s^2^(Fo^2^)+(0.1329P)^2^+0.0000P] where P=(Fo^2^+2Fc^2^)/3'
_refine_ls_weighting_scheme calc
_refine_ls_wR_factor_gt 0.1848
_refine_ls_wR_factor_ref 0.2088
_reflns_number_gt 1460
_reflns_number_total 2035
_reflns_threshold_expression >2sigma(I)
_cod_data_source_file 455-Killalaite.cif
_cod_data_source_block killalaite_mp
_cod_original_formula_sum 'H2 Ca3.22 O8 Si2'
_cod_database_code 1519934

loop_
_symmetry_equiv_pos_as_xyz
'x, y, z'
'x, -y+1/2, z'
'-x, -y, -z'
'-x, y-1/2, -z'

loop_
_atom_site_label
_atom_site_type_symbol
_atom_site_fract_x
_atom_site_fract_y
_atom_site_fract_z
_atom_site_U_iso_or_equiv
_atom_site_adp_type
_atom_site_occupancy
_atom_site_symmetry_multiplicity
_atom_site_calc_flag
_atom_site_refinement_flags
_atom_site_disorder_assembly
_atom_site_disorder_group
Ca1 Ca 0.3324(3) -0.09375(11) 0.9296(3) 0.0217(4) Uani 1 1 d . . .
Ca2 Ca 0.7197(3) -0.10114(13) 0.3316(3) 0.0297(5) Uani 1 1 d . . .
Ca3 Ca 0.0085(5) 0.2500 0.3351(4) 0.0301(7) Uani 1 2 d S . .
Ca4 Ca 0.9197(5) 0.2500 0.8314(4) 0.0332(8) Uani 1 2 d S . .
Ca5 Ca 0.5215(11) 0.2500 0.4813(11) 0.014(2) Uani 0.325(11) 2 d SP . .
Si1 Si 0.8141(4) -0.08701(14) 0.8381(4) 0.0205(5) Uani 1 1 d . . .
Si2 Si 0.7798(4) 0.08306(13) 0.5996(4) 0.0159(5) Uani 1 1 d . . .
O1 O 0.6785(9) -0.0582(4) 0.0009(8) 0.0182(12) Uani 1 1 d . . .
O2 O 0.6900(11) -0.1461(5) 0.6640(10) 0.0307(15) Uani 1 1 d D . .
O3 O 0.0037(10) -0.1437(4) 0.9204(9) 0.0212(13) Uani 1 1 d . . .
O4 O 0.6697(12) 0.0487(5) 0.3906(10) 0.0380(19) Uani 1 1 d . . .
O5 O 0.6297(10) 0.1307(4) 0.7325(11) 0.0269(14) Uani 1 1 d . . .
O6 O 0.9548(10) 0.1509(4) 0.5742(10) 0.0235(13) Uani 1 1 d . . .
O7 O 0.8860(11) -0.0003(5) 0.7246(12) 0.0386(19) Uani 1 1 d . . .
OH8 O 0.2760(19) 0.2500 0.763(2) 0.055(4) Uani 1 2 d SD . .
OH9 O 0.6613(15) 0.2500 0.1539(16) 0.029(2) Uani 1 2 d SD . .
H2 H 0.553(16) -0.13(3) 0.67(6) 0.050 Uiso 0.32 1 d PD . .
H8 H 0.418(4) 0.2500 0.77(3) 0.050 Uiso 1 2 d SD . .
H9 H 0.54(2) 0.2500 0.21(4) 0.050 Uiso 0.68 2 d SPD . .

loop_
_atom_site_aniso_label
_atom_site_aniso_U_11
_atom_site_aniso_U_22
_atom_site_aniso_U_33
_atom_site_aniso_U_23
_atom_site_aniso_U_13
_atom_site_aniso_U_12
Ca1 0.0213(11) 0.0168(8) 0.0268(10) -0.0026(6) 0.0019(7) -0.0027(6)
Ca2 0.0271(12) 0.0314(10) 0.0307(11) 0.0131(8) 0.0049(8) 0.0074(8)
Ca3 0.062(2) 0.0104(10) 0.0191(13) 0.000 0.0088(12) 0.000
Ca4 0.067(2) 0.0117(11) 0.0196(14) 0.000 0.0005(13) 0.000
Ca5 0.014(4) 0.008(3) 0.019(4) 0.000 0.000(3) 0.000
Si1 0.0209(14) 0.0170(10) 0.0235(13) 0.0039(9) 0.0027(10) 0.0026(9)
Si2 0.0191(13) 0.0105(9) 0.0181(12) 0.0011(8) 0.0023(9) -0.0009(8)
O1 0.019(3) 0.016(3) 0.020(3) -0.002(2) 0.003(2) 0.003(2)
O2 0.024(4) 0.044(4) 0.023(3) -0.002(3) -0.001(3) -0.010(3)
O3 0.030(4) 0.012(3) 0.021(3) 0.001(2) 0.003(3) 0.002(2)
O4 0.050(5) 0.038(4) 0.025(4) -0.005(3) 0.000(3) -0.022(4)
O5 0.027(4) 0.021(3) 0.035(4) -0.002(3) 0.009(3) 0.006(3)
O6 0.031(4) 0.015(3) 0.025(3) 0.002(2) 0.005(2) -0.006(2)
O7 0.028(4) 0.024(3) 0.067(5) 0.018(3) 0.018(4) 0.007(3)
OH8 0.040(7) 0.013(5) 0.103(11) 0.000 -0.022(7) 0.000
OH9 0.026(5) 0.018(4) 0.044(6) 0.000 0.007(4) 0.000

loop_
_atom_type_symbol
_atom_type_description
_atom_type_scat_dispersion_real
_atom_type_scat_dispersion_imag
_atom_type_scat_source
H H 0.0000 0.0000 'International Tables Vol C Tables 4.2.6.8 and 6.1.1.4'
Ca Ca 0.2262 0.3064 'International Tables Vol C Tables 4.2.6.8 and 6.1.1.4'
O O 0.0106 0.0060 'International Tables Vol C Tables 4.2.6.8 and 6.1.1.4'
Si Si 0.0817 0.0704 'International Tables Vol C Tables 4.2.6.8 and 6.1.1.4'

loop_
_geom_angle_atom_site_label_1
_geom_angle_atom_site_label_2
_geom_angle_atom_site_label_3
_geom_angle
_geom_angle_site_symmetry_1
_geom_angle_site_symmetry_3
O4 Ca1 O5 173.1(3) 3_656 3_657
O4 Ca1 O3 100.9(2) 3_656 .
O5 Ca1 O3 85.8(2) 3_657 .
O4 Ca1 O1 84.0(2) 3_656 3_656
O5 Ca1 O1 92.6(2) 3_657 3_656
O3 Ca1 O1 105.7(2) . 3_656
O4 Ca1 O1 90.3(2) 3_656 1_556
O5 Ca1 O1 83.2(2) 3_657 1_556
O3 Ca1 O1 168.5(2) . 1_556
O1 Ca1 O1 78.0(2) 3_656 1_556
O4 Ca1 OH9 94.2(3) 3_656 3_656
O5 Ca1 OH9 89.2(3) 3_657 3_656
O3 Ca1 OH9 73.8(3) . 3_656
O1 Ca1 OH9 178.1(3) 3_656 3_656
O1 Ca1 OH9 102.8(3) 1_556 3_656
O4 Ca1 Si2 155.8(2) 3_656 3_657
O5 Ca1 Si2 25.45(16) 3_657 3_657
O3 Ca1 Si2 73.08(17) . 3_657
O1 Ca1 Si2 75.45(15) 3_656 3_657
O1 Ca1 Si2 97.79(15) 1_556 3_657
OH9 Ca1 Si2 106.1(3) 3_656 3_657
O4 Ca1 Si1 72.6(2) 3_656 .
O5 Ca1 Si1 101.76(18) 3_657 .
O3 Ca1 Si1 159.05(16) . .
O1 Ca1 Si1 93.57(16) 3_656 .
O1 Ca1 Si1 24.86(14) 1_556 .
OH9 Ca1 Si1 86.6(2) 3_656 .
Si2 Ca1 Si1 120.82(7) 3_657 .
O4 Ca1 Si1 103.3(2) 3_656 3_657
O5 Ca1 Si1 75.20(16) 3_657 3_657
O3 Ca1 Si1 86.81(17) . 3_657
O1 Ca1 Si1 24.74(15) 3_656 3_657
O1 Ca1 Si1 93.39(15) 1_556 3_657
OH9 Ca1 Si1 156.1(3) 3_656 3_657
Si2 Ca1 Si1 53.64(6) 3_657 3_657
Si1 Ca1 Si1 113.94(7) . 3_657
O4 Ca1 Ca4 135.63(19) 3_656 3_657
O5 Ca1 Ca4 51.03(18) 3_657 3_657
O3 Ca1 Ca4 42.47(16) . 3_657
O1 Ca1 Ca4 123.61(17) 3_656 3_657
O1 Ca1 Ca4 126.37(16) 1_556 3_657
OH9 Ca1 Ca4 57.3(2) 3_656 3_657
Si2 Ca1 Ca4 53.53(6) 3_657 3_657
Si1 Ca1 Ca4 130.54(8) . 3_657
Si1 Ca1 Ca4 98.89(8) 3_657 3_657
O4 Ca1 Ca2 42.6(2) 3_656 3_656
O5 Ca1 Ca2 134.34(17) 3_657 3_656
O3 Ca1 Ca2 103.70(16) . 3_656
O1 Ca1 Ca2 41.74(15) 3_656 3_656
O1 Ca1 Ca2 86.38(15) 1_556 3_656
OH9 Ca1 Ca2 136.4(3) 3_656 3_656
Si2 Ca1 Ca2 114.83(7) 3_657 3_656
Si1 Ca1 Ca2 85.13(7) . 3_656
Si1 Ca1 Ca2 61.19(7) 3_657 3_656
Ca4 Ca1 Ca2 144.26(9) 3_657 3_656
O4 Ca1 Si1 86.8(2) 3_656 1_455
O5 Ca1 Si1 99.04(19) 3_657 1_455
O3 Ca1 Si1 22.42(15) . 1_455
O1 Ca1 Si1 87.07(15) 3_656 1_455
O1 Ca1 Si1 165.03(15) 1_556 1_455
OH9 Ca1 Si1 92.1(2) 3_656 1_455
Si2 Ca1 Si1 79.54(8) 3_657 1_455
Si1 Ca1 Si1 159.13(11) . 1_455
Si1 Ca1 Si1 73.08(9) 3_657 1_455
Ca4 Ca1 Si1 63.68(8) 3_657 1_455
Ca2 Ca1 Si1 81.51(7) 3_656 1_455
O4 Ca1 H2 48(8) 3_656 .
O5 Ca1 H2 129(7) 3_657 .
O3 Ca1 H2 123(8) . .
O1 Ca1 H2 114(10) 3_656 .
O1 Ca1 H2 63(7) 1_556 .
OH9 Ca1 H2 65(10) 3_656 .
Si2 Ca1 H2 154(7) 3_657 .
Si1 Ca1 H2 38(7) . .
Si1 Ca1 H2 138(10) 3_657 .
Ca4 Ca1 H2 123(10) 3_657 .
Ca2 Ca1 H2 83(9) 3_656 .
Si1 Ca1 H2 124(6) 1_455 .
O1 Ca2 O6 110.1(2) . 3_756
O1 Ca2 O4 83.5(2) . .
O6 Ca2 O4 114.9(2) 3_756 .
O1 Ca2 OH8 90.9(4) . 3_656
O6 Ca2 OH8 73.4(3) 3_756 3_656
O4 Ca2 OH8 171.1(4) . 3_656
O1 Ca2 O5 83.7(2) . 3_656
O6 Ca2 O5 149.4(2) 3_756 3_656
O4 Ca2 O5 93.2(2) . 3_656
OH8 Ca2 O5 79.4(4) 3_656 3_656
O1 Ca2 O2 168.4(3) . .
O6 Ca2 O2 81.0(2) 3_756 .
O4 Ca2 O2 95.1(3) . .
OH8 Ca2 O2 89.0(4) 3_656 .
O5 Ca2 O2 84.9(2) 3_656 .
O1 Ca2 Ca5 126.2(2) . 3_656
O6 Ca2 Ca5 99.9(2) 3_756 3_656
O4 Ca2 Ca5 122.6(2) . 3_656
OH8 Ca2 Ca5 56.0(4) 3_656 3_656
O5 Ca2 Ca5 52.1(2) 3_656 3_656
O2 Ca2 Ca5 45.7(2) . 3_656
O1 Ca2 Si2 105.99(16) . .
O6 Ca2 Si2 94.88(18) 3_756 .
O4 Ca2 Si2 25.79(19) . .
OH8 Ca2 Si2 162.1(3) 3_656 .
O5 Ca2 Si2 107.69(17) 3_656 .
O2 Ca2 Si2 75.62(19) . .
Ca5 Ca2 Si2 114.92(14) 3_656 .
O1 Ca2 Si2 95.69(16) . 3_756
O6 Ca2 Si2 25.27(15) 3_756 3_756
O4 Ca2 Si2 93.5(2) . 3_756
OH8 Ca2 Si2 93.9(3) 3_656 3_756
O5 Ca2 Si2 173.24(17) 3_656 3_756
O2 Ca2 Si2 95.91(19) . 3_756
Ca5 Ca2 Si2 124.48(14) 3_656 3_756
Si2 Ca2 Si2 78.98(8) . 3_756
O1 Ca2 Si1 159.57(17) . .
O6 Ca2 Si1 72.73(18) 3_756 .
O4 Ca2 Si1 77.29(19) . .
OH8 Ca2 Si1 109.0(4) 3_656 .
O5 Ca2 Si1 104.03(19) 3_656 .
O2 Ca2 Si1 25.63(17) . .
Ca5 Ca2 Si1 71.34(14) 3_656 .
Si2 Ca2 Si1 53.76(7) . .
Si2 Ca2 Si1 78.82(7) 3_756 .
O1 Ca2 Ca1 43.15(14) . 3_656
O6 Ca2 Ca1 116.64(17) 3_756 3_656
O4 Ca2 Ca1 40.69(18) . 3_656
OH8 Ca2 Ca1 134.1(4) 3_656 3_656
O5 Ca2 Ca1 92.31(17) 3_656 3_656
O2 Ca2 Ca1 135.6(2) . 3_656
Ca5 Ca2 Ca1 143.41(15) 3_656 3_656
Si2 Ca2 Ca1 63.10(7) . 3_656
Si2 Ca2 Ca1 91.80(7) 3_756 3_656
Si1 Ca2 Ca1 116.84(8) . 3_656
O1 Ca2 Si2 96.54(16) . 3_656
O6 Ca2 Si2 152.22(18) 3_756 3_656
O4 Ca2 Si2 74.74(19) . 3_656
OH8 Ca2 Si2 99.2(4) 3_656 3_656
O5 Ca2 Si2 23.87(16) 3_656 3_656
O2 Ca2 Si2 72.02(19) . 3_656
Ca5 Ca2 Si2 56.14(12) 3_656 3_656
Si2 Ca2 Si2 84.83(8) . 3_656
Si2 Ca2 Si2 161.89(10) 3_756 3_656
Si1 Ca2 Si2 85.10(8) . 3_656
Ca1 Ca2 Si2 88.03(7) 3_656 3_656
O1 Ca2 H2 148(4) . .
O6 Ca2 H2 101(4) 3_756 .
O4 Ca2 H2 87(8) . .
OH8 Ca2 H2 94(9) 3_656 .
O5 Ca2 H2 67(5) 3_656 .
O2 Ca2 H2 20(4) . .
Ca5 Ca2 H2 41(9) 3_656 .
Si2 Ca2 H2 74(9) . .
Si2 Ca2 H2 115(5) 3_756 .
Si1 Ca2 H2 38(6) . .
Ca1 Ca2 H2 124(7) 3_656 .
Si2 Ca2 H2 52(4) 3_656 .
O6 Ca3 O6 83.3(3) 2_455 1_455
O6 Ca3 O3 93.9(2) 2_455 4_566
O6 Ca3 O3 168.9(3) 1_455 4_566
O6 Ca3 O3 168.9(3) 2_455 3_556
O6 Ca3 O3 93.9(2) 1_455 3_556
O3 Ca3 O3 86.8(3) 4_566 3_556
O6 Ca3 OH9 96.9(3) 2_455 1_455
O6 Ca3 OH9 96.9(3) 1_455 1_455
O3 Ca3 OH9 72.7(2) 4_566 1_455
O3 Ca3 OH9 72.7(2) 3_556 1_455
O6 Ca3 O2 77.8(2) 2_455 4_666
O6 Ca3 O2 127.4(3) 1_455 4_666
O3 Ca3 O2 61.9(2) 4_566 4_666
O3 Ca3 O2 112.0(2) 3_556 4_666
OH9 Ca3 O2 133.6(2) 1_455 4_666
O6 Ca3 O2 127.4(3) 2_455 3_656
O6 Ca3 O2 77.8(2) 1_455 3_656
O3 Ca3 O2 112.0(2) 4_566 3_656
O3 Ca3 O2 61.9(2) 3_556 3_656
OH9 Ca3 O2 133.6(2) 1_455 3_656
O2 Ca3 O2 76.0(3) 4_666 3_656
O6 Ca3 Si1 80.66(17) 2_455 4_666
O6 Ca3 Si1 156.8(2) 1_455 4_666
O3 Ca3 Si1 30.60(16) 4_566 4_666
O3 Ca3 Si1 104.88(19) 3_556 4_666
OH9 Ca3 Si1 101.62(16) 1_455 4_666
O2 Ca3 Si1 32.03(16) 4_666 4_666
O2 Ca3 Si1 98.83(18) 3_656 4_666
O6 Ca3 Si1 156.8(2) 2_455 3_656
O6 Ca3 Si1 80.66(17) 1_455 3_656
O3 Ca3 Si1 104.88(19) 4_566 3_656
O3 Ca3 Si1 30.60(16) 3_556 3_656
OH9 Ca3 Si1 101.62(17) 1_455 3_656
O2 Ca3 Si1 98.83(18) 4_666 3_656
O2 Ca3 Si1 32.03(16) 3_656 3_656
Si1 Ca3 Si1 108.84(13) 4_666 3_656
O6 Ca3 Ca4 133.73(17) 2_455 1_454
O6 Ca3 Ca4 133.73(17) 1_455 1_454
O3 Ca3 Ca4 43.90(15) 4_566 1_454
O3 Ca3 Ca4 43.90(15) 3_556 1_454
OH9 Ca3 Ca4 58.4(3) 1_455 1_454
O2 Ca3 Ca4 92.06(17) 4_666 1_454
O2 Ca3 Ca4 92.06(17) 3_656 1_454
Si1 Ca3 Ca4 68.92(8) 4_666 1_454
Si1 Ca3 Ca4 68.92(8) 3_656 1_454
O6 Ca3 Ca5 92.6(2) 2_455 .
O6 Ca3 Ca5 92.6(2) 1_455 .
O3 Ca3 Ca5 98.3(2) 4_566 .
O3 Ca3 Ca5 98.3(2) 3_556 .
OH9 Ca3 Ca5 167.3(3) 1_455 .
O2 Ca3 Ca5 40.82(16) 4_666 .
O2 Ca3 Ca5 40.83(16) 3_656 .
Si1 Ca3 Ca5 71.54(10) 4_666 .
Si1 Ca3 Ca5 71.54(10) 3_656 .
Ca4 Ca3 Ca5 108.84(15) 1_454 .
O6 Ca3 Ca4 41.71(16) 2_455 1_455
O6 Ca3 Ca4 41.71(16) 1_455 1_455
O3 Ca3 Ca4 135.18(16) 4_566 1_455
O3 Ca3 Ca4 135.17(16) 3_556 1_455
OH9 Ca3 Ca4 101.6(3) 1_455 1_455
O2 Ca3 Ca4 103.58(18) 4_666 1_455
O2 Ca3 Ca4 103.57(18) 3_656 1_455
Si1 Ca3 Ca4 119.61(7) 4_666 1_455
Si1 Ca3 Ca4 119.60(7) 3_656 1_455
Ca4 Ca3 Ca4 160.06(16) 1_454 1_455
Ca5 Ca3 Ca4 91.10(15) . 1_455
O6 Ca4 O6 80.6(3) 2 .
O6 Ca4 O3 92.8(2) 2 4_667
O6 Ca4 O3 161.0(3) . 4_667
O6 Ca4 O3 161.0(3) 2 3_657
O6 Ca4 O3 92.8(2) . 3_657
O3 Ca4 O3 87.8(3) 4_667 3_657
O6 Ca4 OH8 70.6(3) 2 1_655
O6 Ca4 OH8 70.6(3) . 1_655
O3 Ca4 OH8 90.4(3) 4_667 1_655
O3 Ca4 OH8 90.4(3) 3_657 1_655
O6 Ca4 O5 61.3(2) 2 2
O6 Ca4 O5 113.3(2) . 2
O3 Ca4 O5 78.0(2) 4_667 2
O3 Ca4 O5 137.0(2) 3_657 2
OH8 Ca4 O5 129.5(2) 1_655 2
O6 Ca4 O5 113.3(2) 2 .
O6 Ca4 O5 61.3(2) . .
O3 Ca4 O5 137.0(2) 4_667 .
O3 Ca4 O5 78.0(2) 3_657 .
OH8 Ca4 O5 129.5(2) 1_655 .
O5 Ca4 O5 85.3(3) 2 .
O6 Ca4 OH9 132.3(2) 2 1_556
O6 Ca4 OH9 132.3(2) . 1_556
O3 Ca4 OH9 64.5(2) 4_667 1_556
O3 Ca4 OH9 64.5(2) 3_657 1_556
OH8 Ca4 OH9 143.8(4) 1_655 1_556
O5 Ca4 OH9 72.8(2) 2 1_556
O5 Ca4 OH9 72.8(2) . 1_556
O6 Ca4 Si2 30.66(16) 2 2
O6 Ca4 Si2 102.31(18) . 2
O3 Ca4 Si2 79.22(15) 4_667 2
O3 Ca4 Si2 164.42(19) 3_657 2
OH8 Ca4 Si2 98.2(2) 1_655 2
O5 Ca4 Si2 31.63(14) 2 2
O5 Ca4 Si2 105.80(18) . 2
OH9 Ca4 Si2 101.77(14) 1_556 2
O6 Ca4 Si2 102.31(18) 2 .
O6 Ca4 Si2 30.65(16) . .
O3 Ca4 Si2 164.41(19) 4_667 .
O3 Ca4 Si2 79.22(15) 3_657 .
OH8 Ca4 Si2 98.2(2) 1_655 .
O5 Ca4 Si2 105.80(19) 2 .
O5 Ca4 Si2 31.63(14) . .
OH9 Ca4 Si2 101.77(14) 1_556 .
Si2 Ca4 Si2 112.12(13) 2 .
O6 Ca4 Ca5 68.0(2) 2 .
O6 Ca4 Ca5 68.0(2) . .
O3 Ca4 Ca5 126.02(19) 4_667 .
O3 Ca4 Ca5 126.02(19) 3_657 .
OH8 Ca4 Ca5 124.7(4) 1_655 .
O5 Ca4 Ca5 48.25(17) 2 .
O5 Ca4 Ca5 48.25(17) . .
OH9 Ca4 Ca5 91.4(3) 1_556 .
Si2 Ca4 Ca5 58.36(8) 2 .
Si2 Ca4 Ca5 58.36(8) . .
O6 Ca4 Ca3 136.59(16) 2 1_656
O6 Ca4 Ca3 136.59(16) . 1_656
O3 Ca4 Ca3 44.40(15) 4_667 1_656
O3 Ca4 Ca3 44.40(15) 3_657 1_656
OH8 Ca4 Ca3 98.1(4) 1_655 1_656
O5 Ca4 Ca3 105.99(17) 2 1_656
O5 Ca4 Ca3 105.99(17) . 1_656
OH9 Ca4 Ca3 45.7(2) 1_556 1_656
Si2 Ca4 Ca3 120.97(7) 2 1_656
Si2 Ca4 Ca3 120.96(7) . 1_656
Ca5 Ca4 Ca3 137.15(18) . 1_656
O2 Ca5 O2 88.9(5) 4_666 3_656
O2 Ca5 OH9 84.7(3) 4_666 .
O2 Ca5 OH9 84.7(3) 3_656 .
O2 Ca5 O5 83.9(2) 4_666 2
O2 Ca5 O5 154.5(4) 3_656 2
OH9 Ca5 O5 118.8(3) . 2
O2 Ca5 O5 154.5(4) 4_666 .
O2 Ca5 O5 83.9(3) 3_656 .
OH9 Ca5 O5 118.8(3) . .
O5 Ca5 O5 92.1(4) 2 .
O2 Ca5 OH8 84.0(3) 4_666 .
O2 Ca5 OH8 84.0(3) 3_656 .
OH9 Ca5 OH8 164.1(5) . .
O5 Ca5 OH8 71.0(3) 2 .
O5 Ca5 OH8 71.0(3) . .
O2 Ca5 Si2 80.6(2) 4_666 2
O2 Ca5 Si2 167.6(3) 3_656 2
OH9 Ca5 Si2 87.9(2) . 2
O5 Ca5 Si2 30.86(16) 2 2
O5 Ca5 Si2 108.3(3) . 2
OH8 Ca5 Si2 101.2(2) . 2
O2 Ca5 Si2 167.6(3) 4_666 .
O2 Ca5 Si2 80.6(2) 3_656 .
OH9 Ca5 Si2 87.9(2) . .
O5 Ca5 Si2 108.3(3) 2 .
O5 Ca5 Si2 30.86(16) . .
OH8 Ca5 Si2 101.2(2) . .
Si2 Ca5 Si2 109.1(2) 2 .
O2 Ca5 Ca2 48.8(2) 4_666 4_666
O2 Ca5 Ca2 110.5(3) 3_656 4_666
OH9 Ca5 Ca2 128.71(17) . 4_666
O5 Ca5 Ca2 47.95(19) 2 4_666
O5 Ca5 Ca2 111.6(3) . 4_666
OH8 Ca5 Ca2 46.88(11) . 4_666
Si2 Ca5 Ca2 67.02(9) 2 4_666
Si2 Ca5 Ca2 141.6(3) . 4_666
O2 Ca5 Ca2 110.5(3) 4_666 3_656
O2 Ca5 Ca2 48.8(2) 3_656 3_656
OH9 Ca5 Ca2 128.71(17) . 3_656
O5 Ca5 Ca2 111.6(3) 2 3_656
O5 Ca5 Ca2 47.95(19) . 3_656
OH8 Ca5 Ca2 46.88(11) . 3_656
Si2 Ca5 Ca2 141.6(3) 2 3_656
Si2 Ca5 Ca2 67.02(9) . 3_656
Ca2 Ca5 Ca2 92.2(2) 4_666 3_656
O2 Ca5 Ca4 135.0(2) 4_666 .
O2 Ca5 Ca4 135.0(2) 3_656 .
OH9 Ca5 Ca4 105.2(3) . .
O5 Ca5 Ca4 52.5(2) 2 .
O5 Ca5 Ca4 52.5(2) . .
OH8 Ca5 Ca4 90.6(3) . .
Si2 Ca5 Ca4 56.70(13) 2 .
Si2 Ca5 Ca4 56.70(13) . .
Ca2 Ca5 Ca4 97.17(17) 4_666 .
Ca2 Ca5 Ca4 97.17(17) 3_656 .
O2 Ca5 Ca3 48.0(2) 4_666 .
O2 Ca5 Ca3 48.0(2) 3_656 .
OH9 Ca5 Ca3 103.1(3) . .
O5 Ca5 Ca3 112.2(3) 2 .
O5 Ca5 Ca3 112.2(3) . .
OH8 Ca5 Ca3 61.0(3) . .
Si2 Ca5 Ca3 124.91(13) 2 .
Si2 Ca5 Ca3 124.91(13) . .
Ca2 Ca5 Ca3 64.32(14) 4_666 .
Ca2 Ca5 Ca3 64.32(14) 3_656 .
Ca4 Ca5 Ca3 151.7(3) . .
O2 Ca5 H8 97.6(15) 4_666 .
O2 Ca5 H8 97.6(15) 3_656 .
OH9 Ca5 H8 177(2) . .
O5 Ca5 H8 59.4(12) 2 .
O5 Ca5 H8 59.4(12) . .
OH8 Ca5 H8 19(2) . .
Si2 Ca5 H8 90.2(13) 2 .
Si2 Ca5 H8 90.2(13) . .
Ca2 Ca5 H8 52.6(9) 4_666 .
Ca2 Ca5 H8 52.6(9) 3_656 .
Ca4 Ca5 H8 72(2) . .
Ca3 Ca5 H8 80(2) . .
O2 Ca5 H9 73(4) 4_666 .
O2 Ca5 H9 73(4) 3_656 .
OH9 Ca5 H9 17(5) . .
O5 Ca5 H9 127(2) 2 .
O5 Ca5 H9 127(2) . .
OH8 Ca5 H9 147(6) . .
Si2 Ca5 H9 98(3) 2 .
Si2 Ca5 H9 98(3) . .
Ca2 Ca5 H9 120(3) 4_666 .
Ca2 Ca5 H9 120(3) 3_656 .
Ca4 Ca5 H9 123(6) . .
Ca3 Ca5 H9 86(5) . .
H8 Ca5 H9 166(6) . .
O3 Si1 O1 115.0(4) 1_655 1_556
O3 Si1 O2 105.3(4) 1_655 .
O1 Si1 O2 111.6(4) 1_556 .
O3 Si1 O7 109.4(4) 1_655 .
O1 Si1 O7 109.6(3) 1_556 .
O2 Si1 O7 105.5(4) . .
O3 Si1 Ca3 49.5(2) 1_655 3_656
O1 Si1 Ca3 141.5(2) 1_556 3_656
O2 Si1 Ca3 57.4(3) . 3_656
O7 Si1 Ca3 108.9(3) . 3_656
O3 Si1 Ca1 131.9(3) 1_655 .
O1 Si1 Ca1 39.2(2) 1_556 .
O2 Si1 Ca1 72.6(3) . .
O7 Si1 Ca1 117.5(3) . .
Ca3 Si1 Ca1 118.55(10) 3_656 .
O3 Si1 Ca1 123.8(3) 1_655 3_657
O1 Si1 Ca1 38.8(2) 1_556 3_657
O2 Si1 Ca1 129.4(3) . 3_657
O7 Si1 Ca1 71.4(3) . 3_657
Ca3 Si1 Ca1 173.17(13) 3_656 3_657
Ca1 Si1 Ca1 66.06(7) . 3_657
O3 Si1 Ca2 110.6(3) 1_655 .
O1 Si1 Ca2 131.9(3) 1_556 .
O2 Si1 Ca2 39.4(2) . .
O7 Si1 Ca2 66.9(3) . .
Ca3 Si1 Ca2 66.05(8) 3_656 .
Ca1 Si1 Ca2 97.27(9) . .
Ca1 Si1 Ca2 119.38(9) 3_657 .
O3 Si1 Ca1 34.3(2) 1_655 1_655
O1 Si1 Ca1 123.1(3) 1_556 1_655
O2 Si1 Ca1 121.5(3) . 1_655
O7 Si1 Ca1 75.7(3) . 1_655
Ca3 Si1 Ca1 66.93(8) 3_656 1_655
Ca1 Si1 Ca1 159.13(11) . 1_655
Ca1 Si1 Ca1 106.92(9) 3_657 1_655
Ca2 Si1 Ca1 103.04(8) . 1_655
O3 Si1 Ca2 82.7(3) 1_655 1_556
O1 Si1 Ca2 32.4(2) 1_556 1_556
O2 Si1 Ca2 121.1(3) . 1_556
O7 Si1 Ca2 127.1(3) . 1_556
Ca3 Si1 Ca2 116.49(9) 3_656 1_556
Ca1 Si1 Ca2 61.39(6) . 1_556
Ca1 Si1 Ca2 60.35(7) 3_657 1_556
Ca2 Si1 Ca2 157.66(12) . 1_556
Ca1 Si1 Ca2 97.85(9) 1_655 1_556
O4 Si2 O6 112.4(4) . .
O4 Si2 O5 112.9(5) . .
O6 Si2 O5 107.1(4) . .
O4 Si2 O7 108.7(5) . .
O6 Si2 O7 106.4(4) . .
O5 Si2 O7 109.1(4) . .
O4 Si2 Ca4 143.0(3) . .
O6 Si2 Ca4 48.4(3) . .
O5 Si2 Ca4 61.0(3) . .
O7 Si2 Ca4 107.4(3) . .
O4 Si2 Ca5 82.2(4) . .
O6 Si2 Ca5 80.7(3) . .
O5 Si2 Ca5 53.5(3) . .
O7 Si2 Ca5 162.6(3) . .
Ca4 Si2 Ca5 64.94(13) . .
O4 Si2 Ca2 40.0(3) . .
O6 Si2 Ca2 121.7(3) . .
O5 Si2 Ca2 129.9(3) . .
O7 Si2 Ca2 68.7(3) . .
Ca4 Si2 Ca2 168.94(12) . .
Ca5 Si2 Ca2 121.64(15) . .
O4 Si2 Ca2 119.4(3) . 3_756
O6 Si2 Ca2 38.5(2) . 3_756
O5 Si2 Ca2 125.4(3) . 3_756
O7 Si2 Ca2 68.4(3) . 3_756
Ca4 Si2 Ca2 68.10(9) . 3_756
Ca5 Si2 Ca2 118.88(14) . 3_756
Ca2 Si2 Ca2 101.02(8) . 3_756
O4 Si2 Ca1 135.7(3) . 3_657
O6 Si2 Ca1 109.4(3) . 3_657
O5 Si2 Ca1 38.4(3) . 3_657
O7 Si2 Ca1 71.9(3) . 3_657
Ca4 Si2 Ca1 64.62(8) . 3_657
Ca5 Si2 Ca1 90.80(15) . 3_657
Ca2 Si2 Ca1 121.73(8) . 3_657
Ca2 Si2 Ca1 102.35(8) 3_756 3_657
O4 Si2 Ca2 78.4(3) . 3_656
O6 Si2 Ca2 135.0(3) . 3_656
O5 Si2 Ca2 36.7(3) . 3_656
O7 Si2 Ca2 110.9(3) . 3_656
Ca4 Si2 Ca2 95.89(10) . 3_656
Ca5 Si2 Ca2 56.84(14) . 3_656
Ca2 Si2 Ca2 95.17(8) . 3_656
Ca2 Si2 Ca2 161.89(10) 3_756 3_656
Ca1 Si2 Ca2 61.67(6) 3_657 3_656
O4 Si2 Ca1 27.6(3) . 3_656
O6 Si2 Ca1 85.6(2) . 3_656
O5 Si2 Ca1 118.3(3) . 3_656
O7 Si2 Ca1 124.9(3) . 3_656
Ca4 Si2 Ca1 118.90(8) . 3_656
Ca5 Si2 Ca1 70.72(14) . 3_656
Ca2 Si2 Ca1 60.00(6) . 3_656
Ca2 Si2 Ca1 102.13(8) 3_756 3_656
Ca1 Si2 Ca1 154.38(10) 3_657 3_656
Ca2 Si2 Ca1 92.94(8) 3_656 3_656
O4 Si2 Ca3 88.4(3) . 1_655
O6 Si2 Ca3 27.1(2) . 1_655
O5 Si2 Ca3 107.5(2) . 1_655
O7 Si2 Ca3 128.6(3) . 1_655
Ca4 Si2 Ca3 62.62(8) . 1_655
Ca5 Si2 Ca3 63.53(14) . 1_655
Ca2 Si2 Ca3 111.01(9) . 1_655
Ca2 Si2 Ca3 61.20(7) 3_756 1_655
Ca1 Si2 Ca3 127.07(8) 3_657 1_655
Ca2 Si2 Ca3 120.03(8) 3_656 1_655
Ca1 Si2 Ca3 60.88(7) 3_656 1_655
Si1 O1 Ca2 126.0(3) 1_554 .
Si1 O1 Ca1 116.4(3) 1_554 3_656
Ca2 O1 Ca1 95.1(2) . 3_656
Si1 O1 Ca1 115.9(3) 1_554 1_554
Ca2 O1 Ca1 96.8(2) . 1_554
Ca1 O1 Ca1 102.0(2) 3_656 1_554
Si1 O2 Ca5 159.5(5) . 3_656
Si1 O2 Ca2 115.0(4) . .
Ca5 O2 Ca2 85.5(3) 3_656 .
Si1 O2 Ca3 90.6(3) . 3_656
Ca5 O2 Ca3 91.1(3) 3_656 3_656
Ca2 O2 Ca3 90.8(2) . 3_656
Si1 O2 H2 106(10) . .
Ca5 O2 H2 67(10) 3_656 .
Ca2 O2 H2 99(10) . .
Ca3 O2 H2 155(10) 3_656 .
Si1 O3 Ca1 123.3(3) 1_455 .
Si1 O3 Ca4 136.2(4) 1_455 3_657
Ca1 O3 Ca4 95.2(2) . 3_657
Si1 O3 Ca3 99.9(3) 1_455 3_556
Ca1 O3 Ca3 100.6(3) . 3_556
Ca4 O3 Ca3 91.7(2) 3_657 3_556
Si2 O4 Ca1 133.5(4) . 3_656
Si2 O4 Ca2 114.2(4) . .
Ca1 O4 Ca2 96.7(3) 3_656 .
Si2 O5 Ca1 116.1(4) . 3_657
Si2 O5 Ca2 119.5(4) . 3_656
Ca1 O5 Ca2 96.2(3) 3_657 3_656
Si2 O5 Ca5 95.6(4) . .
Ca1 O5 Ca5 144.6(3) 3_657 .
Ca2 O5 Ca5 79.9(3) 3_656 .
Si2 O5 Ca4 87.4(3) . .
Ca1 O5 Ca4 86.6(2) 3_657 .
Ca2 O5 Ca4 147.4(3) 3_656 .
Ca5 O5 Ca4 79.3(2) . .
Si2 O6 Ca3 134.2(4) . 1_655
Si2 O6 Ca2 116.2(3) . 3_756
Ca3 O6 Ca2 100.2(3) 1_655 3_756
Si2 O6 Ca4 101.0(3) . .
Ca3 O6 Ca4 97.9(2) 1_655 .
Ca2 O6 Ca4 101.2(3) 3_756 .
Si1 O7 Si2 137.3(5) . .
Ca2 OH8 Ca2 148.4(8) 4_666 3_656
Ca2 OH8 Ca4 95.5(3) 4_666 1_455
Ca2 OH8 Ca4 95.5(3) 3_656 1_455
Ca2 OH8 Ca5 77.1(4) 4_666 .
Ca2 OH8 Ca5 77.1(4) 3_656 .
Ca4 OH8 Ca5 145.9(6) 1_455 .
Ca2 OH8 H8 88(3) 4_666 .
Ca2 OH8 H8 88(3) 3_656 .
Ca4 OH8 H8 165(10) 1_455 .
Ca5 OH8 H8 49(10) . .
Ca1 OH9 Ca1 153.1(5) 4_666 3_656
Ca1 OH9 Ca3 94.0(2) 4_666 1_655
Ca1 OH9 Ca3 94.0(2) 3_656 1_655
Ca1 OH9 Ca5 102.8(2) 4_666 .
Ca1 OH9 Ca5 102.8(2) 3_656 .
Ca3 OH9 Ca5 90.3(4) 1_655 .
Ca1 OH9 Ca4 78.6(3) 4_666 1_554
Ca1 OH9 Ca4 78.6(3) 3_656 1_554
Ca3 OH9 Ca4 75.9(3) 1_655 1_554
Ca5 OH9 Ca4 166.2(5) . 1_554
Ca1 OH9 H9 98(3) 4_666 .
Ca1 OH9 H9 98(3) 3_656 .
Ca3 OH9 H9 126(10) 1_655 .
Ca5 OH9 H9 36(10) . .
Ca4 OH9 H9 158(10) 1_554 .

loop_
_geom_bond_atom_site_label_1
_geom_bond_atom_site_label_2
_geom_bond_distance
_geom_bond_site_symmetry_2
Ca1 O4 2.296(8) 3_656
Ca1 O5 2.361(8) 3_657
Ca1 O3 2.366(7) .
Ca1 O1 2.401(6) 3_656
Ca1 O1 2.410(6) 1_556
Ca1 OH9 2.485(3) 3_656
Ca1 Si2 3.412(4) 3_657
Ca1 Si1 3.429(4) .
Ca1 Si1 3.430(3) 3_657
Ca1 Ca4 3.496(3) 3_657
Ca1 Ca2 3.497(3) 3_656
Ca1 Si1 3.510(4) 1_455
Ca1 H2 2.6(3) .
Ca2 O1 2.338(6) .
Ca2 O6 2.358(7) 3_756
Ca2 O4 2.385(8) .
Ca2 OH8 2.392(5) 3_656
Ca2 O5 2.409(8) 3_656
Ca2 O2 2.412(7) .
Ca2 Ca5 3.195(6) 3_656
Ca2 Si2 3.383(3) .
Ca2 Si2 3.396(4) 3_756
Ca2 Si1 3.445(4) .
Ca2 Ca1 3.497(3) 3_656
Ca2 Si2 3.514(4) 3_656
Ca2 H2 2.7(4) .
Ca3 O6 2.306(6) 2_455
Ca3 O6 2.306(6) 1_455
Ca3 O3 2.391(6) 4_566
Ca3 O3 2.392(6) 3_556
Ca3 OH9 2.522(11) 1_455
Ca3 O2 2.610(8) 4_666
Ca3 O2 2.610(8) 3_656
Ca3 Si1 3.099(3) 4_666
Ca3 Si1 3.099(3) 3_656
Ca3 Ca4 3.417(4) 1_454
Ca3 Ca5 3.509(8) .
Ca3 Ca4 3.527(4) 1_455
Ca4 O6 2.369(7) 2
Ca4 O6 2.370(7) .
Ca4 O3 2.370(6) 4_667
Ca4 O3 2.370(6) 3_657
Ca4 OH8 2.537(16) 1_655
Ca4 O5 2.723(8) 2
Ca4 O5 2.723(8) .
Ca4 OH9 3.002(11) 1_556
Ca4 Si2 3.112(3) 2
Ca4 Si2 3.112(3) .
Ca4 Ca5 3.373(8) .
Ca4 Ca3 3.417(4) 1_656
Ca5 O2 2.295(9) 4_666
Ca5 O2 2.295(9) 3_656
Ca5 OH9 2.549(13) .
Ca5 O5 2.561(8) 2
Ca5 O5 2.561(8) .
Ca5 OH8 2.717(18) .
Ca5 Si2 3.170(5) 2
Ca5 Si2 3.170(5) .
Ca5 Ca2 3.195(6) 4_666
Ca5 Ca2 3.195(6) 3_656
Ca5 H8 2.20(19) .
Ca5 H9 1.9(2) .
Si1 O3 1.602(7) 1_655
Si1 O1 1.603(6) 1_556
Si1 O2 1.644(8) .
Si1 O7 1.656(7) .
Si1 Ca3 3.099(3) 3_656
Si1 Ca1 3.430(3) 3_657
Si1 Ca1 3.510(4) 1_655
Si1 Ca2 3.526(4) 1_556
Si2 O4 1.613(7) .
Si2 O6 1.616(7) .
Si2 O5 1.633(7) .
Si2 O7 1.659(7) .
Si2 Ca2 3.396(4) 3_756
Si2 Ca1 3.412(4) 3_657
Si2 Ca2 3.514(4) 3_656
Si2 Ca1 3.601(4) 3_656
Si2 Ca3 3.623(3) 1_655
O1 Si1 1.603(6) 1_554
O1 Ca1 2.401(6) 3_656
O1 Ca1 2.410(6) 1_554
O2 Ca5 2.295(9) 3_656
O2 Ca3 2.610(8) 3_656
O2 H2 0.96(2) .
O3 Si1 1.601(7) 1_455
O3 Ca4 2.370(6) 3_657
O3 Ca3 2.392(6) 3_556
O4 Ca1 2.296(8) 3_656
O5 Ca1 2.361(8) 3_657
O5 Ca2 2.409(8) 3_656
O6 Ca3 2.306(6) 1_655
O6 Ca2 2.357(7) 3_756
OH8 Ca2 2.392(5) 4_666
OH8 Ca2 2.392(5) 3_656
OH8 Ca4 2.537(16) 1_455
OH8 H8 0.96(2) .
OH9 Ca1 2.484(3) 4_666
OH9 Ca1 2.484(3) 3_656
OH9 Ca3 2.523(11) 1_655
OH9 Ca4 3.002(11) 1_554
OH9 H9 0.95(2) .

loop_
_cod_related_entry_id
_cod_related_entry_database
_cod_related_entry_code
1 AMCSD 0018997
